data_2231813
loop_
_publ_author_name
'Zhou, Hui'
'Upreti, Shailesh'
'Chernova, Natasha A.'
'Whittingham, M. Stanley'

_publ_section_title
;
 Lithium cobalt(II) pyrophosphate, Li~1.86~CoP~2~O~7~, from synchrotron
 X-ray powder data
;
_journal_coeditor_code BR2175
_journal_issue 10
_journal_name_full 'Acta Crystallographica Section E'
_journal_page_first i58
_journal_page_last i59
_journal_paper_doi 10.1107/S1600536811038451
_journal_volume 67
_journal_year 2011
_chemical_formula_moiety 'Co Li1.865 O7 P2'
_chemical_formula_structural 'Li1.865 Co P2 O7'
_chemical_formula_sum 'Co Li1.865 O7 P2'
_chemical_formula_weight 245.8220
_chemical_melting_point 1023
_chemical_name_common 'Lithium cobalt(II) pyrophosphate'
_chemical_name_systematic
;
Lithium cobalt(II) pyrophosphate
;
_space_group_IT_number 14
_symmetry_cell_setting monoclinic
_symmetry_space_group_name_Hall '-P 2yab'
_symmetry_space_group_name_H-M 'P 1 21/a 1'
_audit_creation_method 'from EXP file using GSAS2CIF'
_cell_angle_alpha 90.0
_cell_angle_beta 101.7664(2)
_cell_angle_gamma 90.0
_cell_formula_units_Z 8
_cell_length_a 9.76453(4)
_cell_length_b 9.69622(4)
_cell_length_c 10.95952(4)
_cell_measurement_pressure 101.325
_cell_measurement_temperature 297
_cell_volume 1015.833(7)
_computing_cell_refinement 'GSAS (Larson & Von Dreele, 2000)'
_computing_data_collection 'Advance Photon Source Argonne National Laboratory'
_computing_data_reduction 'Powder4 (Dragoe, 2001)'
_computing_molecular_graphics 'publCIF (Westrip, 2010)'
_computing_publication_material 'CrystalMaker (Palmer, 2005)'
_computing_structure_refinement 'GSAS (Larson & Von Dreele, 2000)'
_computing_structure_solution 'GSAS (Larson & Von Dreele, 2000)'
_diffrn_ambient_temperature 298
_diffrn_measurement_device_type 'Advanced Photon Source'
_diffrn_radiation_monochromator Si
_diffrn_radiation_source Synchrotron
_diffrn_radiation_type Synchrotron
_diffrn_radiation_wavelength 0.413988
_exptl_absorpt_coefficient_mu 0.885
_exptl_absorpt_correction_type none
_exptl_absorpt_process_details
;
;
_exptl_crystal_density_diffrn 3.214
_exptl_crystal_F_000 948.7
_pd_calc_method 'Rietveld Refinement'
_pd_char_colour pink
_pd_char_particle_morphology block
_pd_instr_location
;
Advanced Photon Source at Argonne National Laboratory
;
_pd_meas_scan_method cont
_pd_prep_pressure 101.325
_pd_prep_temperature 873
_pd_proc_info_datetime 2011-08-25T11:21:17
_pd_proc_info_excluded_regions ' Reflections exceeding 2-theta 30 were omitted for the ease of refinement.'
_pd_proc_ls_background_function
;   GSAS Background function number 1 with 36 terms.
 Shifted Chebyshev function of 1st kind
      1:    165.338     2:   -31.4210     3:   -8.19118     4:    6.28432
      5:   -10.8524     6:    14.3842     7:   -8.22810     8:  -0.949190
      9:    13.3092    10:   -14.8044    11:    4.75285    12:   -1.09442
     13:  -0.739293    14:    5.47743    15:   -2.87265    16:    1.05489
     17:   -3.22764    18:    1.21714    19:   0.537209    20:   -3.25962
     21:    2.18736    22:   -1.12437    23:   -2.15219    24:    3.41374
     25:   -3.88852    26:    1.14500    27:    3.06741    28:   -3.05038
     29:   0.529274    30:   0.298855    31:   -4.06399    32:    1.50867
     33:    1.15056    34:   -2.20673    35:   0.550944    36:   5.540140E-02
;
_pd_proc_ls_peak_cutoff 0.00100
_pd_proc_ls_profile_function
;
CW Profile function number 3 with  19 terms
Pseudovoigt profile coefficients as parameterized in
Thompson  <i>et al.</i>, (1987) and Finger  <i>et al.</i>
(1994).
Peak tails are ignored  where the intensity is below 0.0010 times the peak
Aniso. broadening axis   0.0   0.0   1.0
;
_pd_proc_ls_prof_R_factor 0.0571
_pd_proc_ls_prof_wR_expected 0.0494
_pd_proc_ls_prof_wR_factor 0.0797
_pd_proc_number_of_points 24500
_pd_proc_wavelength 0.413988
_pd_spec_mounting 'kapton capillary'
_pd_spec_mount_mode transmission
_pd_spec_shape irregular
_pd_spec_size_axial 15
_pd_spec_size_equat 13
_pd_spec_size_thick 10
_refine_ls_goodness_of_fit_all 1.62
_refine_ls_matrix_type full
_refine_ls_number_parameters 269
_refine_ls_number_restraints 0
_refine_ls_shift/su_max 0.03
_refine_ls_shift/su_mean 0.01
_reflns_number_total 2079
_cod_data_source_file br2175.cif
_cod_data_source_block I
_cod_database_code 2231813

loop_
_symmetry_equiv_pos_site_id
_symmetry_equiv_pos_as_xyz
1 +x,+y,+z
2 -x+1/2,+y+1/2,-z
-1 -x,-y,-z
-2 +x+1/2,-y+1/2,+z

loop_
_atom_site_type_symbol
_atom_site_label
_atom_site_fract_x
_atom_site_fract_y
_atom_site_fract_z
_atom_site_U_iso_or_equiv
_atom_site_thermal_displace_type
_atom_site_occupancy
_atom_site_symmetry_multiplicity
Co Co1 0.25281(15) 0.71550(15) 0.18010(14) 0.0137(4) Uiso 0.73 4
Co Co2 0.30165(11) 0.43043(11) 0.32719(10) 0.0095(3) Uiso 1.0 4
P P1 0.3790(2) 0.6536(2) 0.5771(2) 0.0078(5) Uiso 1.0 4
P P2 0.0613(2) 0.9265(2) 0.24116(18) 0.0089(5) Uiso 1.0 4
P P3 0.0210(2) 0.4551(2) 0.75861(19) 0.0103(5) Uiso 1.0 4
P P4 0.6144(2) 0.7956(2) -0.1113(2) 0.0117(6) Uiso 1.0 4
O O1 0.1615(5) 0.8210(5) 0.3113(5) 0.0130(14) Uiso 1.0 4
O O2 0.4709(5) 0.7806(5) -0.0792(4) 0.0106(12) Uiso 1.0 4
O O3 0.3911(5) 0.8599(4) 0.1472(5) 0.0107(13) Uiso 1.0 4
O O4 0.0302(5) 0.8437(5) 0.5592(4) 0.0116(14) Uiso 1.0 4
O O5 0.4330(5) 0.4292(5) -0.1033(4) 0.0168(13) Uiso 1.0 4
O O6 0.1790(5) 0.8356(5) -0.1511(4) 0.0115(13) Uiso 1.0 4
O O7 0.0189(5) 0.4120(4) 0.6224(4) 0.0087(13) Uiso 1.0 4
O O8 0.1866(5) 0.2976(4) 0.4146(4) 0.0047(12) Uiso 1.0 4
O O9 0.1013(5) 0.6017(4) 0.7747(4) 0.0116(13) Uiso 1.0 4
O O10 0.3827(5) 0.5734(5) 0.7087(4) 0.0061(12) Uiso 1.0 4
O O11 0.4152(5) 0.5900(4) 0.2661(4) 0.0085(13) Uiso 1.0 4
O O12 0.2775(5) 0.5646(5) 0.4803(4) 0.0134(13) Uiso 1.0 4
O O13 0.3713(5) 1.0314(5) -0.2124(5) 0.0205(15) Uiso 1.0 4
O O14 0.2204(5) 0.6299(5) -0.0018(4) 0.0094(13) Uiso 1.0 4
Li Li1 1.3433(3) 0.9255(3) -0.0397(3) 0.0087(7) Uiso 0.73 4
Li Li2 0.0807(17) 0.1083(15) 0.0261(15) 0.009(4) Uiso 1.0 4
Li Li3 0.6728(15) 0.0711(14) 0.5465(14) 0.029(4) Uiso 1.0 4
Li Li4 0.400(2) 0.246(2) 0.5725(17) 0.065(7) Uiso 1.0 4
Co Co3 1.3433(3) 0.9255(3) -0.0397(3) 0.0087(7) Uiso 0.27 4

loop_
_atom_type_symbol
_atom_type_number_in_cell
_atom_type_scat_Cromer_Mann_a1
_atom_type_scat_Cromer_Mann_a2
_atom_type_scat_Cromer_Mann_a3
_atom_type_scat_Cromer_Mann_a4
_atom_type_scat_Cromer_Mann_b1
_atom_type_scat_Cromer_Mann_b2
_atom_type_scat_Cromer_Mann_b3
_atom_type_scat_Cromer_Mann_b4
_atom_type_scat_Cromer_Mann_c
_atom_type_scat_dispersion_real
_atom_type_scat_dispersion_imag
_atom_type_scat_source
Co 8.0 12.2841 4.27910 7.34090 0.27840 4.00340 13.5359 2.34880 71.1692 1.01180 0.000 0.000 International_Tables_Vol_C
P 16.0 6.43450 1.90670 4.17910 27.1570 1.78000 0.52600 1.49080 68.1645 1.11490 0.000 0.000 International_Tables_Vol_C
O 56.0 3.04850 13.2771 2.28680 5.70110 1.54630 0.32390 0.86700 32.9089 0.25080 0.000 0.000 International_Tables_Vol_C
Li 14.92 1.12820 3.95460 0.75080 1.05240 0.61750 85.3905 0.46530 168.261 0.03770 0.000 0.000 International_Tables_Vol_C

loop_
_geom_angle_atom_site_label_1
_geom_angle_atom_site_label_2
_geom_angle_atom_site_label_3
_geom_angle_site_symmetry_1
_geom_angle_site_symmetry_3
_geom_angle
_geom_angle_publ_flag
O1 Co1 O3 1_555 1_555 100.14(19) n
O1 Co1 O11 1_555 1_555 111.53(19) n
O1 Co1 O14 1_555 1_555 145.9(2) n
O3 Co1 O11 1_555 1_555 90.63(18) n
O3 Co1 O14 1_555 1_555 94.6(2) n
O11 Co1 O14 1_555 1_555 98.73(18) n
O4 Co2 O8 2_546 1_555 84.60(18) n
O4 Co2 O11 2_546 1_555 95.03(18) n
O4 Co2 O13 2_546 2_545 177.0(2) n
O8 Co2 O11 1_555 1_555 169.24(17) n
O8 Co2 O13 1_555 2_545 96.85(19) n
O11 Co2 O13 1_555 2_545 83.05(18) n
O8 P1 O10 2_556 1_555 108.2(3) n
O8 P1 O12 2_556 1_555 109.1(3) n
O10 P1 O12 1_555 1_555 103.6(3) n
O1 P2 O5 1_555 2_555 111.4(3) n
O1 P2 O10 1_555 2_556 106.9(3) n
O5 P2 O10 2_555 2_556 104.4(3) n

loop_
_geom_bond_atom_site_label_1
_geom_bond_atom_site_label_2
_geom_bond_site_symmetry_2
_geom_bond_distance
_geom_bond_publ_flag
Co1 O1 1_555 2.105(5) n
Co1 O3 1_555 2.028(4) n
Co1 O11 1_555 2.067(4) n
Co1 O13 2_545 2.226(5) n
Co1 O14 1_555 2.123(5) n
Co2 O4 2_546 2.030(5) n
Co2 O6 2_545 2.180(5) n
Co2 O8 1_555 2.068(4) n
Co2 O11 1_555 2.091(4) n
Co2 O12 1_555 2.173(4) n
Co2 O13 2_545 2.128(5) n
P1 O4 -2_565 1.529(5) n
P1 O8 2_556 1.547(4) n
P1 O10 1_555 1.633(5) n
P1 O12 1_555 1.556(4) n
P2 O1 1_555 1.512(5) n
P2 O5 2_555 1.524(4) n
P2 O10 2_556 1.584(5) n
P2 O11 -2_465 1.516(5) n
P3 O3 2_546 1.514(5) n
P3 O7 1_555 1.546(5) n
P3 O9 1_555 1.616(4) n
P3 O13 -2_466 1.563(5) n
P4 O2 1_555 1.519(5) n
P4 O6 -2_565 1.524(4) n
P4 O9 -2_564 1.582(5) n
P4 O14 -2_565 1.589(5) n
Co3 O2 1_655 1.983(5) n
Co3 O3 1_655 2.104(6) n
Co3 O6 1_655 2.006(6) n
Co3 O13 1_655 2.220(5) n
Co3 O14 2_655 2.154(5) n
